data_7226948
loop_
_publ_author_name
'Mukherjee, Mana Mohan'
'Basu, Nabamita'
'Ghosh, Rina'

_publ_section_title
;
 Iron(III) Chloride Modulated Selective 1,2-trans Glycosylation Based on
 Glycosyl Trichloroacetimidate Donors and its Application in Orthogonal
 Glycosylation
;
_journal_name_full 'RSC Adv.'
_journal_paper_doi 10.1039/C6RA21859H
_journal_year 2016
_chemical_formula_sum 'C44 H50 O6'
_chemical_formula_weight 674.84
_chemical_name_systematic
;
 ?
;
_space_group_IT_number 19
_symmetry_cell_setting orthorhombic
_symmetry_space_group_name_Hall 'P 2ac 2ab'
_symmetry_space_group_name_H-M 'P 21 21 21'
_atom_sites_solution_hydrogens geom
_atom_sites_solution_primary direct
_atom_sites_solution_secondary difmap
_audit_creation_method SHELXL-97
_audit_update_record
;
2016-08-27 deposited with the CCDC.
2016-10-27 downloaded from the CCDC.
;
_cell_angle_alpha 90.00
_cell_angle_beta 90.00
_cell_angle_gamma 90.00
_cell_formula_units_Z 4
_cell_length_a 9.4392(3)
_cell_length_b 12.6456(5)
_cell_length_c 31.1780(10)
_cell_measurement_reflns_used 250
_cell_measurement_temperature 298(2)
_cell_measurement_theta_max 27.6
_cell_measurement_theta_min 1.3
_cell_volume 3721.5(2)
_computing_cell_refinement 'SMART APEX II'
_computing_data_collection 'SMART APEX II (BRUKER,2010)'
_computing_data_reduction 'SAINT (BRUKER,2000)'
_computing_molecular_graphics 'Ortep-3v2 for windows (Farrugia,1997)'
_computing_publication_material 'PLATON (Spek, 2008)'
_computing_structure_refinement 'SHELXL-97 (Sheldrick, 2008)'
_computing_structure_solution 'SHELXS-97 (Sheldrick, 2008)'
_diffrn_ambient_temperature 298(2)
_diffrn_measured_fraction_theta_full 0.997
_diffrn_measured_fraction_theta_max 0.997
_diffrn_measurement_device_type 'CCD area detector'
_diffrn_measurement_method 'phi and omega scans'
_diffrn_radiation_monochromator graphite
_diffrn_radiation_source 'fine-focus sealed tube'
_diffrn_radiation_type MoK\a
_diffrn_radiation_wavelength 0.71073
_diffrn_reflns_av_R_equivalents 0.0924
_diffrn_reflns_av_sigmaI/netI 0.0535
_diffrn_reflns_limit_h_max 12
_diffrn_reflns_limit_h_min -12
_diffrn_reflns_limit_k_max 15
_diffrn_reflns_limit_k_min -16
_diffrn_reflns_limit_l_max 40
_diffrn_reflns_limit_l_min -40
_diffrn_reflns_number 65116
_diffrn_reflns_theta_full 27.61
_diffrn_reflns_theta_max 27.61
_diffrn_reflns_theta_min 1.31
_exptl_absorpt_coefficient_mu 0.079
_exptl_absorpt_correction_T_max 0.9854
_exptl_absorpt_correction_T_min 0.8546
_exptl_absorpt_correction_type multi-scan
_exptl_absorpt_process_details
;
'XPREP' - A PROGRAM DATA PREPARATION & RECIPROCAL 
SPACE EXPLORATION,
Bruker Analytical X-ray Systems, 1997
;
_exptl_crystal_colour White
_exptl_crystal_density_diffrn 1.204
_exptl_crystal_density_method 'not measured'
_exptl_crystal_description Block
_exptl_crystal_F_000 1448
_exptl_crystal_recrystallization_method 'Re-crystallisation from solvent: Ethyl acetate and Hexane'
_exptl_crystal_size_max 0.20
_exptl_crystal_size_mid 0.10
_exptl_crystal_size_min 0.10
_refine_diff_density_max 0.361
_refine_diff_density_min -0.425
_refine_diff_density_rms 0.140
_refine_ls_abs_structure_details 'Flack H D (1983), Acta Cryst. A39, 876-881'
_refine_ls_abs_structure_Flack 1.1(12)
_refine_ls_extinction_coef 0.0179(14)
_refine_ls_extinction_expression Fc^*^=kFc[1+0.001xFc^2^\l^3^/sin(2\q)]^-1/4^
_refine_ls_extinction_method SHELXL
_refine_ls_goodness_of_fit_ref 1.029
_refine_ls_hydrogen_treatment mixed
_refine_ls_matrix_type full
_refine_ls_number_parameters 485
_refine_ls_number_reflns 8626
_refine_ls_number_restraints 0
_refine_ls_restrained_S_all 1.029
_refine_ls_R_factor_all 0.1034
_refine_ls_R_factor_gt 0.0605
_refine_ls_shift/su_max 0.001
_refine_ls_shift/su_mean 0.000
_refine_ls_structure_factor_coef Fsqd
_refine_ls_weighting_details 'calc w=1/[\s^2^(Fo^2^)+(0.0826P)^2^+0.1709P] where P=(Fo^2^+2Fc^2^)/3'
_refine_ls_weighting_scheme calc
_refine_ls_wR_factor_gt 0.1378
_refine_ls_wR_factor_ref 0.1635
_reflns_number_gt 5376
_reflns_number_total 8626
_reflns_threshold_expression >2\s(I)
_cod_data_source_file c6ra21859h2.cif
_cod_data_source_block RG1
_cod_depositor_comments
;
The following automatic conversions were performed:

'_symmetry_cell_setting' value 'Orthorhombic' changed to
'orthorhombic' according to
/usr/data/users/saulius/crontab/automatic-downloads/rss-feeds/RSC/lib/dictionaries/cif_core.dic
dictionary named 'cif_core.dic' version 2.4.2 from 2011-04-26.

Automatic conversion script
Id: cif_fix_values 4268 2015-11-12 08:31:59Z antanas 
;
_cod_original_sg_symbol_H-M P212121
_cod_database_code 7226948

loop_
_symmetry_equiv_pos_as_xyz
'x, y, z'
'x+1/2, -y+1/2, -z'
'-x, y+1/2, -z+1/2'
'-x+1/2, -y, z+1/2'

loop_
_atom_site_label
_atom_site_type_symbol
_atom_site_fract_x
_atom_site_fract_y
_atom_site_fract_z
_atom_site_U_iso_or_equiv
_atom_site_adp_type
_atom_site_occupancy
_atom_site_symmetry_multiplicity
_atom_site_calc_flag
_atom_site_refinement_flags
O5 O 0.17249(19) 0.59616(13) 0.97659(6) 0.0512(4) Uani 1 1 d .
O1 O 0.0719(2) 0.83353(14) 0.91750(5) 0.0504(4) Uani 1 1 d .
O2 O 0.1037(2) 1.04578(15) 0.89305(6) 0.0634(5) Uani 1 1 d .
O3 O 0.14070(18) 0.95500(14) 1.02179(5) 0.0523(5) Uani 1 1 d .
O4 O 0.08857(19) 0.73649(15) 1.04250(5) 0.0533(5) Uani 1 1 d .
O6 O 0.1106(2) 0.66707(13) 0.89204(5) 0.0530(5) Uani 1 1 d .
C32 C 0.2977(5) 0.2233(3) 1.0012(3) 0.1162(18) Uani 1 1 d .
H32 H 0.3462 0.1615 1.0081 0.139 Uiso 1 1 calc R
C33 C 0.2638(5) 0.2438(3) 0.95928(19) 0.1076(16) Uani 1 1 d .
H33 H 0.2857 0.1956 0.9378 0.129 Uiso 1 1 calc R
C34 C 0.1959(4) 0.3387(3) 0.94969(12) 0.0828(10) Uani 1 1 d .
H34 H 0.1743 0.3549 0.9213 0.099 Uiso 1 1 calc R
C29 C 0.1611(3) 0.4076(2) 0.98128(10) 0.0579(7) Uani 1 1 d .
C28 C 0.0830(4) 0.5076(2) 0.97111(14) 0.0808(10) Uani 1 1 d .
H28A H 0.0492 0.5052 0.9417 0.097 Uiso 1 1 calc R
H28B H 0.0014 0.5141 0.9898 0.097 Uiso 1 1 calc R
C4 C 0.1023(3) 0.6936(2) 0.96754(8) 0.0443(6) Uani 1 1 d .
C5 C 0.1470(3) 0.73670(19) 0.92439(7) 0.0429(6) Uani 1 1 d .
C1 C 0.1146(3) 0.9141(2) 0.94674(8) 0.0448(6) Uani 1 1 d .
C6 C 0.0406(3) 1.0134(2) 0.93238(8) 0.0540(7) Uani 1 1 d .
H6A H -0.0597 0.9999 0.9283 0.065 Uiso 1 1 calc R
H6B H 0.0511 1.0684 0.9538 0.065 Uiso 1 1 calc R
C7 C 0.0276(4) 1.1251(2) 0.87120(10) 0.0691(9) Uani 1 1 d .
H7A H 0.0308 1.1908 0.8873 0.083 Uiso 1 1 calc R
H7B H -0.0708 1.1042 0.8680 0.083 Uiso 1 1 calc R
C8 C 0.0938(3) 1.1402(2) 0.82797(9) 0.0596(7) Uani 1 1 d .
C9 C 0.1144(5) 1.0576(3) 0.80100(11) 0.0832(11) Uani 1 1 d .
H9 H 0.0885 0.9899 0.8097 0.100 Uiso 1 1 calc R
C10 C 0.1728(6) 1.0719(4) 0.76103(12) 0.1028(14) Uani 1 1 d .
H10 H 0.1860 1.0142 0.7430 0.123 Uiso 1 1 calc R
C11 C 0.2106(5) 1.1680(5) 0.74802(14) 0.1058(14) Uani 1 1 d .
H11 H 0.2496 1.1769 0.7209 0.127 Uiso 1 1 calc R
C31 C 0.2620(5) 0.2909(4) 1.03254(17) 0.1046(14) Uani 1 1 d .
H31 H 0.2837 0.2750 1.0609 0.126 Uiso 1 1 calc R
C30 C 0.1939(4) 0.3829(3) 1.02275(12) 0.0805(10) Uani 1 1 d .
H30 H 0.1696 0.4295 1.0446 0.097 Uiso 1 1 calc R
C2 C 0.0785(3) 0.88228(19) 0.99267(7) 0.0414(5) Uani 1 1 d .
C14 C 0.0434(3) 1.0131(3) 1.04715(9) 0.0655(8) Uani 1 1 d .
H14A H -0.0342 0.9675 1.0557 0.079 Uiso 1 1 calc R
H14B H 0.0045 1.0708 1.0304 0.079 Uiso 1 1 calc R
C15 C 0.1152(3) 1.0564(2) 1.08625(8) 0.0537(7) Uani 1 1 d .
C16 C 0.0485(5) 1.1342(3) 1.10966(12) 0.0895(11) Uani 1 1 d .
H16 H -0.0400 1.1586 1.1011 0.107 Uiso 1 1 calc R
C17 C 0.1116(6) 1.1760(4) 1.14567(14) 0.1120(15) Uani 1 1 d .
H17 H 0.0649 1.2285 1.1611 0.134 Uiso 1 1 calc R
C18 C 0.2377(6) 1.1430(4) 1.15879(14) 0.1128(15) Uani 1 1 d .
H18 H 0.2801 1.1727 1.1829 0.135 Uiso 1 1 calc R
C19 C 0.3031(5) 1.0661(4) 1.13675(14) 0.1137(15) Uani 1 1 d .
H19 H 0.3908 1.0416 1.1460 0.136 Uiso 1 1 calc R
C20 C 0.2425(4) 1.0227(3) 1.10059(10) 0.0808(10) Uani 1 1 d .
H20 H 0.2898 0.9694 1.0858 0.097 Uiso 1 1 calc R
C3 C 0.1388(3) 0.7726(2) 1.00196(8) 0.0432(6) Uani 1 1 d .
C21 C 0.1955(4) 0.7085(3) 1.07207(9) 0.0711(9) Uani 1 1 d .
H21A H 0.2292 0.7717 1.0865 0.085 Uiso 1 1 calc R
H21B H 0.2747 0.6776 1.0567 0.085 Uiso 1 1 calc R
C22 C 0.1434(3) 0.6320(2) 1.10456(8) 0.0486(6) Uani 1 1 d .
C23 C 0.2274(4) 0.6084(3) 1.13951(9) 0.0711(9) Uani 1 1 d .
H23 H 0.3146 0.6418 1.1426 0.085 Uiso 1 1 calc R
C24 C 0.1846(5) 0.5365(3) 1.16968(11) 0.0872(11) Uani 1 1 d .
H24 H 0.2430 0.5212 1.1929 0.105 Uiso 1 1 calc R
C25 C 0.0560(5) 0.4871(3) 1.16578(12) 0.0887(12) Uani 1 1 d .
H25 H 0.0266 0.4392 1.1866 0.106 Uiso 1 1 calc R
C26 C -0.0289(4) 0.5082(3) 1.13142(11) 0.0768(9) Uani 1 1 d .
H26 H -0.1156 0.4741 1.1284 0.092 Uiso 1 1 calc R
C27 C 0.0156(3) 0.5810(2) 1.10118(9) 0.0589(7) Uani 1 1 d .
H27 H -0.0427 0.5959 1.0779 0.071 Uiso 1 1 calc R
C12 C 0.1930(6) 1.2519(4) 0.77354(15) 0.1173(16) Uani 1 1 d .
H12 H 0.2205 1.3187 0.7643 0.141 Uiso 1 1 calc R
C13 C 0.1328(5) 1.2389(3) 0.81438(12) 0.0988(13) Uani 1 1 d .
H13 H 0.1195 1.2972 0.8321 0.119 Uiso 1 1 calc R
C35 C 0.1978(3) 0.66662(19) 0.85354(7) 0.0454(6) Uani 1 1 d .
C40 C 0.3482(3) 0.6314(3) 0.86321(9) 0.0660(8) Uani 1 1 d .
H40A H 0.3468 0.5642 0.8782 0.079 Uiso 1 1 calc R
H40B H 0.3944 0.6831 0.8815 0.079 Uiso 1 1 calc R
C39 C 0.4307(4) 0.6202(3) 0.82085(11) 0.0778(10) Uani 1 1 d .
C42 C 0.3594(4) 0.5379(3) 0.79284(11) 0.0872(11) Uani 1 1 d .
H42A H 0.4120 0.5296 0.7663 0.105 Uiso 1 1 calc R
H42B H 0.3581 0.4703 0.8075 0.105 Uiso 1 1 calc R
C43 C 0.2110(4) 0.5723(3) 0.78316(10) 0.0728(9) Uani 1 1 d .
C44 C 0.1289(4) 0.5828(2) 0.82524(9) 0.0666(8) Uani 1 1 d .
H44A H 0.0316 0.6025 0.8192 0.080 Uiso 1 1 calc R
H44B H 0.1283 0.5154 0.8401 0.080 Uiso 1 1 calc R
C41 C 0.2106(4) 0.6763(3) 0.76009(9) 0.0734(9) Uani 1 1 d .
H41A H 0.1140 0.6970 0.7536 0.088 Uiso 1 1 calc R
H41B H 0.2619 0.6698 0.7333 0.088 Uiso 1 1 calc R
C37 C 0.2805(4) 0.7600(3) 0.78821(10) 0.0716(9) Uani 1 1 d .
C38 C 0.4311(4) 0.7254(3) 0.79917(12) 0.0813(10) Uani 1 1 d .
H38A H 0.4869 0.7213 0.7731 0.098 Uiso 1 1 calc R
H38B H 0.4745 0.7774 0.8179 0.098 Uiso 1 1 calc R
C36 C 0.1963(4) 0.7709(2) 0.83001(8) 0.0599(7) Uani 1 1 d .
H36A H 0.2382 0.8254 0.8478 0.072 Uiso 1 1 calc R
H36B H 0.0994 0.7911 0.8237 0.072 Uiso 1 1 calc R
H43 H 0.169(3) 0.511(2) 0.7637(9) 0.072(9) Uiso 1 1 d .
H37 H 0.292(4) 0.823(3) 0.7761(9) 0.074(10) Uiso 1 1 d .
H5 H 0.252(3) 0.7499(18) 0.9250(7) 0.039(6) Uiso 1 1 d .
H1 H 0.212(3) 0.9214(18) 0.9440(7) 0.036(6) Uiso 1 1 d .
H2 H -0.022(3) 0.8759(18) 0.9959(7) 0.041(6) Uiso 1 1 d .
H4 H 0.001(3) 0.6802(18) 0.9671(7) 0.040(6) Uiso 1 1 d .
H3 H 0.238(3) 0.7810(16) 1.0039(7) 0.030(6) Uiso 1 1 d .
H39 H 0.520(4) 0.591(3) 0.8287(11) 0.083(10) Uiso 1 1 d .

loop_
_atom_site_aniso_label
_atom_site_aniso_U_11
_atom_site_aniso_U_22
_atom_site_aniso_U_33
_atom_site_aniso_U_23
_atom_site_aniso_U_13
_atom_site_aniso_U_12
O5 0.0468(10) 0.0427(9) 0.0641(11) 0.0068(9) -0.0026(9) -0.0011(8)
O1 0.0623(11) 0.0504(10) 0.0385(9) 0.0016(8) -0.0003(8) 0.0052(9)
O2 0.0712(13) 0.0625(11) 0.0565(11) 0.0216(10) 0.0127(10) 0.0153(11)
O3 0.0475(10) 0.0596(10) 0.0498(10) -0.0110(9) 0.0056(8) 0.0013(8)
O4 0.0458(9) 0.0740(12) 0.0401(9) 0.0162(9) 0.0039(8) 0.0103(9)
O6 0.0638(12) 0.0527(10) 0.0426(9) -0.0077(8) 0.0029(9) -0.0101(9)
C32 0.076(2) 0.055(2) 0.218(6) 0.027(3) -0.022(4) 0.001(2)
C33 0.097(3) 0.061(2) 0.166(5) -0.030(3) 0.030(3) -0.012(2)
C34 0.088(2) 0.067(2) 0.093(2) -0.007(2) 0.009(2) -0.016(2)
C29 0.0488(15) 0.0458(14) 0.079(2) 0.0042(15) -0.0022(14) -0.0088(12)
C28 0.0596(18) 0.0533(18) 0.130(3) 0.0065(19) -0.012(2) -0.0099(15)
C4 0.0387(13) 0.0471(14) 0.0472(14) 0.0061(11) -0.0003(11) 0.0041(12)
C5 0.0458(14) 0.0442(13) 0.0388(13) -0.0016(11) 0.0004(11) 0.0002(11)
C1 0.0466(16) 0.0502(14) 0.0374(12) 0.0009(11) 0.0054(11) 0.0018(12)
C6 0.0664(17) 0.0521(15) 0.0436(14) 0.0059(12) 0.0065(12) 0.0088(14)
C7 0.078(2) 0.0649(18) 0.0648(18) 0.0166(15) 0.0036(16) 0.0120(17)
C8 0.0621(17) 0.0652(18) 0.0516(15) 0.0149(14) -0.0046(14) 0.0039(15)
C9 0.118(3) 0.066(2) 0.065(2) 0.0157(17) 0.004(2) 0.018(2)
C10 0.131(4) 0.112(3) 0.066(2) 0.008(2) 0.007(2) 0.045(3)
C11 0.087(3) 0.154(5) 0.076(3) 0.027(3) 0.011(2) -0.008(3)
C31 0.102(3) 0.079(3) 0.133(4) 0.023(3) -0.037(3) -0.013(3)
C30 0.079(2) 0.070(2) 0.093(3) 0.0029(19) -0.010(2) -0.0100(18)
C2 0.0409(13) 0.0476(14) 0.0357(12) 0.0011(10) 0.0002(11) -0.0016(11)
C14 0.0587(17) 0.083(2) 0.0548(17) -0.0216(16) 0.0028(13) 0.0110(16)
C15 0.0598(17) 0.0562(15) 0.0453(14) -0.0040(12) 0.0026(13) -0.0011(14)
C16 0.098(3) 0.085(2) 0.085(2) -0.033(2) -0.011(2) 0.024(2)
C17 0.138(4) 0.099(3) 0.098(3) -0.051(3) -0.011(3) 0.021(3)
C18 0.128(4) 0.124(4) 0.086(3) -0.032(3) -0.031(3) 0.007(3)
C19 0.101(3) 0.141(4) 0.099(3) -0.029(3) -0.044(3) 0.031(3)
C20 0.077(2) 0.095(2) 0.071(2) -0.024(2) -0.0183(18) 0.0253(19)
C3 0.0366(13) 0.0568(16) 0.0363(12) 0.0061(11) 0.0013(10) 0.0016(12)
C21 0.0647(18) 0.091(2) 0.0575(18) 0.0245(16) -0.0168(15) -0.0132(18)
C22 0.0490(14) 0.0557(14) 0.0410(13) 0.0072(12) 0.0022(11) 0.0066(12)
C23 0.0660(19) 0.097(2) 0.0508(16) 0.0157(17) -0.0069(14) 0.0079(18)
C24 0.103(3) 0.101(3) 0.0569(19) 0.0308(19) -0.010(2) 0.018(3)
C25 0.123(4) 0.076(2) 0.068(2) 0.0289(18) 0.011(2) 0.007(2)
C26 0.084(2) 0.072(2) 0.074(2) 0.0090(18) 0.0133(18) -0.0088(19)
C27 0.0629(18) 0.0651(17) 0.0489(15) 0.0096(14) 0.0002(13) 0.0000(15)
C12 0.146(4) 0.109(3) 0.097(3) 0.028(3) 0.005(3) -0.059(3)
C13 0.145(4) 0.078(2) 0.074(2) 0.007(2) 0.001(2) -0.025(3)
C35 0.0533(15) 0.0449(13) 0.0379(13) -0.0057(11) 0.0013(11) 0.0019(12)
C40 0.0658(18) 0.082(2) 0.0507(15) -0.0056(15) -0.0058(14) 0.0107(16)
C39 0.063(2) 0.103(3) 0.067(2) -0.015(2) -0.0024(17) 0.020(2)
C42 0.113(3) 0.088(2) 0.0602(19) -0.0198(18) 0.001(2) 0.028(2)
C43 0.101(3) 0.067(2) 0.0499(17) -0.0183(15) -0.0019(17) 0.0037(19)
C44 0.087(2) 0.0566(16) 0.0567(17) -0.0061(14) -0.0042(16) -0.0119(17)
C41 0.082(2) 0.094(2) 0.0449(16) -0.0035(16) -0.0031(15) 0.008(2)
C37 0.105(3) 0.0590(19) 0.0505(17) 0.0041(15) 0.0126(17) 0.0076(19)
C38 0.069(2) 0.098(3) 0.077(2) -0.018(2) 0.0196(18) -0.014(2)
C36 0.0743(19) 0.0538(16) 0.0516(15) -0.0008(13) 0.0084(15) 0.0009(15)

loop_
_atom_type_symbol
_atom_type_description
_atom_type_scat_dispersion_real
_atom_type_scat_dispersion_imag
_atom_type_scat_source
C C 0.0033 0.0016 'International Tables Vol C Tables 4.2.6.8 and 6.1.1.4'
H H 0.0000 0.0000 'International Tables Vol C Tables 4.2.6.8 and 6.1.1.4'
O O 0.0106 0.0060 'International Tables Vol C Tables 4.2.6.8 and 6.1.1.4'

loop_
_geom_angle_atom_site_label_1
_geom_angle_atom_site_label_2
_geom_angle_atom_site_label_3
_geom_angle
C28 O5 C4 112.5(2)
C1 O1 C5 112.04(18)
C7 O2 C6 114.0(2)
C14 O3 C2 115.1(2)
C21 O4 C3 114.9(2)
C5 O6 C35 117.6(2)
C31 C32 C33 121.0(4)
C31 C32 H32 119.5
C33 C32 H32 119.5
C32 C33 C34 118.4(4)
C32 C33 H33 120.8
C34 C33 H33 120.8
C29 C34 C33 120.6(4)
C29 C34 H34 119.7
C33 C34 H34 119.7
C34 C29 C30 119.1(3)
C34 C29 C28 120.6(3)
C30 C29 C28 120.3(3)
O5 C28 C29 110.4(2)
O5 C28 H28A 109.6
C29 C28 H28A 109.6
O5 C28 H28B 109.6
C29 C28 H28B 109.6
H28A C28 H28B 108.1
O5 C4 C3 109.02(19)
O5 C4 C5 111.0(2)
C3 C4 C5 109.3(2)
O5 C4 H4 108.0(14)
C3 C4 H4 110.6(14)
C5 C4 H4 109.0(14)
O6 C5 O1 108.19(19)
O6 C5 C4 110.5(2)
O1 C5 C4 107.67(19)
O6 C5 H5 111.3(13)
O1 C5 H5 110.5(14)
C4 C5 H5 108.6(13)
O1 C1 C6 105.9(2)
O1 C1 C2 110.4(2)
C6 C1 C2 113.3(2)
O1 C1 H1 107.0(15)
C6 C1 H1 110.5(15)
C2 C1 H1 109.5(15)
O2 C6 C1 107.6(2)
O2 C6 H6A 110.2
C1 C6 H6A 110.2
O2 C6 H6B 110.2
C1 C6 H6B 110.2
H6A C6 H6B 108.5
O2 C7 C8 108.2(2)
O2 C7 H7A 110.1
C8 C7 H7A 110.1
O2 C7 H7B 110.1
C8 C7 H7B 110.1
H7A C7 H7B 108.4
C9 C8 C13 118.2(3)
C9 C8 C7 121.4(3)
C13 C8 C7 120.4(3)
C8 C9 C10 121.2(4)
C8 C9 H9 119.4
C10 C9 H9 119.4
C11 C10 C9 120.3(4)
C11 C10 H10 119.8
C9 C10 H10 119.8
C10 C11 C12 120.7(4)
C10 C11 H11 119.7
C12 C11 H11 119.7
C32 C31 C30 120.0(4)
C32 C31 H31 120.0
C30 C31 H31 120.0
C31 C30 C29 120.9(4)
C31 C30 H30 119.6
C29 C30 H30 119.6
O3 C2 C1 109.7(2)
O3 C2 C3 108.21(19)
C1 C2 C3 109.5(2)
O3 C2 H2 113.5(14)
C1 C2 H2 110.0(14)
C3 C2 H2 105.9(14)
O3 C14 C15 110.5(2)
O3 C14 H14A 109.5
C15 C14 H14A 109.5
O3 C14 H14B 109.5
C15 C14 H14B 109.5
H14A C14 H14B 108.1
C20 C15 C16 117.2(3)
C20 C15 C14 123.8(3)
C16 C15 C14 119.1(3)
C15 C16 C17 120.6(4)
C15 C16 H16 119.7
C17 C16 H16 119.7
C18 C17 C16 121.3(4)
C18 C17 H17 119.4
C16 C17 H17 119.4
C17 C18 C19 118.9(4)
C17 C18 H18 120.5
C19 C18 H18 120.5
C18 C19 C20 121.1(4)
C18 C19 H19 119.5
C20 C19 H19 119.5
C15 C20 C19 121.0(3)
C15 C20 H20 119.5
C19 C20 H20 119.5
O4 C3 C4 110.1(2)
O4 C3 C2 109.6(2)
C4 C3 C2 112.5(2)
O4 C3 H3 107.9(13)
C4 C3 H3 110.4(13)
C2 C3 H3 106.3(13)
O4 C21 C22 111.8(3)
O4 C21 H21A 109.3
C22 C21 H21A 109.3
O4 C21 H21B 109.3
C22 C21 H21B 109.3
H21A C21 H21B 107.9
C27 C22 C23 117.7(3)
C27 C22 C21 123.1(2)
C23 C22 C21 119.3(3)
C24 C23 C22 121.1(3)
C24 C23 H23 119.5
C22 C23 H23 119.5
C23 C24 C25 120.2(3)
C23 C24 H24 119.9
C25 C24 H24 119.9
C26 C25 C24 120.0(3)
C26 C25 H25 120.0
C24 C25 H25 120.0
C25 C26 C27 119.1(4)
C25 C26 H26 120.4
C27 C26 H26 120.4
C22 C27 C26 121.8(3)
C22 C27 H27 119.1
C26 C27 H27 119.1
C11 C12 C13 119.8(4)
C11 C12 H12 120.1
C13 C12 H12 120.1
C8 C13 C12 119.7(4)
C8 C13 H13 120.1
C12 C13 H13 120.1
O6 C35 C36 113.1(2)
O6 C35 C40 111.5(2)
C36 C35 C40 111.2(3)
O6 C35 C44 103.8(2)
C36 C35 C44 108.8(2)
C40 C35 C44 108.1(2)
C35 C40 C39 109.2(2)
C35 C40 H40A 109.8
C39 C40 H40A 109.8
C35 C40 H40B 109.8
C39 C40 H40B 109.8
H40A C40 H40B 108.3
C38 C39 C42 110.6(3)
C38 C39 C40 107.9(3)
C42 C39 C40 109.5(3)
C38 C39 H39 117(2)
C42 C39 H39 106(2)
C40 C39 H39 105(2)
C43 C42 C39 109.4(3)
C43 C42 H42A 109.8
C39 C42 H42A 109.8
C43 C42 H42B 109.8
C39 C42 H42B 109.8
H42A C42 H42B 108.2
C41 C43 C42 110.7(4)
C41 C43 C44 109.6(3)
C42 C43 C44 109.0(3)
C41 C43 H43 111.3(16)
C42 C43 H43 104.8(17)
C44 C43 H43 111.4(17)
C35 C44 C43 109.9(3)
C35 C44 H44A 109.7
C43 C44 H44A 109.7
C35 C44 H44B 109.7
C43 C44 H44B 109.7
H44A C44 H44B 108.2
C43 C41 C37 109.4(3)
C43 C41 H41A 109.8
C37 C41 H41A 109.8
C43 C41 H41B 109.8
C37 C41 H41B 109.8
H41A C41 H41B 108.2
C41 C37 C38 109.4(3)
C41 C37 C36 109.1(3)
C38 C37 C36 108.6(3)
C41 C37 H37 116(2)
C38 C37 H37 104(2)
C36 C37 H37 110(2)
C39 C38 C37 110.8(3)
C39 C38 H38A 109.5
C37 C38 H38A 109.5
C39 C38 H38B 109.5
C37 C38 H38B 109.5
H38A C38 H38B 108.1
C35 C36 C37 109.3(2)
C35 C36 H36A 109.8
C37 C36 H36A 109.8
C35 C36 H36B 109.8
C37 C36 H36B 109.8
H36A C36 H36B 108.3

loop_
_geom_bond_atom_site_label_1
_geom_bond_atom_site_label_2
_geom_bond_distance
O5 C28 1.413(3)
O5 C4 1.427(3)
O1 C1 1.426(3)
O1 C5 1.432(3)
O2 C7 1.410(3)
O2 C6 1.423(3)
O3 C14 1.417(3)
O3 C2 1.420(3)
O4 C21 1.412(3)
O4 C3 1.425(3)
O6 C5 1.382(3)
O6 C35 1.456(3)
C32 C31 1.341(7)
C32 C33 1.371(7)
C32 H32 0.9300
C33 C34 1.393(6)
C33 H33 0.9300
C34 C29 1.355(4)
C34 H34 0.9300
C29 C30 1.366(4)
C29 C28 1.498(4)
C28 H28A 0.9700
C28 H28B 0.9700
C4 C3 1.506(4)
C4 C5 1.512(3)
C4 H4 0.97(3)
C5 H5 1.01(3)
C1 C6 1.505(4)
C1 C2 1.526(3)
C1 H1 0.92(3)
C6 H6A 0.9700
C6 H6B 0.9700
C7 C8 1.498(4)
C7 H7A 0.9700
C7 H7B 0.9700
C8 C9 1.355(4)
C8 C13 1.369(5)
C9 C10 1.375(5)
C9 H9 0.9300
C10 C11 1.329(6)
C10 H10 0.9300
C11 C12 1.336(6)
C11 H11 0.9300
C31 C30 1.364(5)
C31 H31 0.9300
C30 H30 0.9300
C2 C3 1.527(4)
C2 H2 0.96(3)
C14 C15 1.498(4)
C14 H14A 0.9700
C14 H14B 0.9700
C15 C20 1.351(4)
C15 C16 1.377(4)
C16 C17 1.377(6)
C16 H16 0.9300
C17 C18 1.326(6)
C17 H17 0.9300
C18 C19 1.342(6)
C18 H18 0.9300
C19 C20 1.378(5)
C19 H19 0.9300
C20 H20 0.9300
C3 H3 0.94(2)
C21 C22 1.485(4)
C21 H21A 0.9700
C21 H21B 0.9700
C22 C27 1.371(4)
C22 C23 1.381(4)
C23 C24 1.369(5)
C23 H23 0.9300
C24 C25 1.371(6)
C24 H24 0.9300
C25 C26 1.364(5)
C25 H25 0.9300
C26 C27 1.383(4)
C26 H26 0.9300
C27 H27 0.9300
C12 C13 1.404(6)
C12 H12 0.9300
C13 H13 0.9300
C35 C36 1.509(4)
C35 C40 1.518(4)
C35 C44 1.525(4)
C40 C39 1.539(4)
C40 H40A 0.9700
C40 H40B 0.9700
C39 C38 1.492(5)
C39 C42 1.516(5)
C39 H39 0.96(4)
C42 C43 1.498(5)
C42 H42A 0.9700
C42 H42B 0.9700
C43 C41 1.499(5)
C43 C44 1.529(5)
C43 H43 1.06(3)
C44 H44A 0.9700
C44 H44B 0.9700
C41 C37 1.524(5)
C41 H41A 0.9700
C41 H41B 0.9700
C37 C38 1.526(6)
C37 C36 1.533(4)
C37 H37 0.89(3)
C38 H38A 0.9700
C38 H38B 0.9700
C36 H36A 0.9700
C36 H36B 0.9700

loop_
_geom_hbond_atom_site_label_D
_geom_hbond_atom_site_label_H
_geom_hbond_atom_site_label_A
_geom_hbond_distance_DH
_geom_hbond_distance_HA
_geom_hbond_distance_DA
_geom_hbond_angle_DHA
C28 H28A O6 0.97 2.63 3.195(4) 117.4

loop_
_geom_torsion_atom_site_label_1
_geom_torsion_atom_site_label_2
_geom_torsion_atom_site_label_3
_geom_torsion_atom_site_label_4
_geom_torsion
C31 C32 C33 C34 2.4(7)
C32 C33 C34 C29 -1.7(6)
C33 C34 C29 C30 0.3(5)
C33 C34 C29 C28 -177.6(3)
C4 O5 C28 C29 -179.6(3)
C34 C29 C28 O5 -109.9(4)
C30 C29 C28 O5 72.3(4)
C28 O5 C4 C3 135.6(3)
C28 O5 C4 C5 -104.0(3)
C35 O6 C5 O1 91.0(2)
C35 O6 C5 C4 -151.3(2)
C1 O1 C5 O6 -173.64(19)
C1 O1 C5 C4 66.9(2)
O5 C4 C5 O6 61.6(3)
C3 C4 C5 O6 -178.1(2)
O5 C4 C5 O1 179.60(19)
C3 C4 C5 O1 -60.1(3)
C5 O1 C1 C6 173.4(2)
C5 O1 C1 C2 -63.6(3)
C7 O2 C6 C1 167.9(2)
O1 C1 C6 O2 -70.3(3)
C2 C1 C6 O2 168.6(2)
C6 O2 C7 C8 -172.0(2)
O2 C7 C8 C9 53.3(4)
O2 C7 C8 C13 -127.9(4)
C13 C8 C9 C10 0.0(6)
C7 C8 C9 C10 178.8(4)
C8 C9 C10 C11 0.0(7)
C9 C10 C11 C12 0.3(8)
C33 C32 C31 C30 -1.6(7)
C32 C31 C30 C29 0.1(6)
C34 C29 C30 C31 0.6(5)
C28 C29 C30 C31 178.4(3)
C14 O3 C2 C1 117.1(3)
C14 O3 C2 C3 -123.5(2)
O1 C1 C2 O3 171.05(19)
C6 C1 C2 O3 -70.3(3)
O1 C1 C2 C3 52.4(3)
C6 C1 C2 C3 171.0(2)
C2 O3 C14 C15 159.7(2)
O3 C14 C15 C20 -15.5(4)
O3 C14 C15 C16 165.3(3)
C20 C15 C16 C17 1.0(6)
C14 C15 C16 C17 -179.8(4)
C15 C16 C17 C18 0.0(7)
C16 C17 C18 C19 -1.1(8)
C17 C18 C19 C20 1.1(8)
C16 C15 C20 C19 -1.1(6)
C14 C15 C20 C19 179.8(4)
C18 C19 C20 C15 0.0(7)
C21 O4 C3 C4 111.9(3)
C21 O4 C3 C2 -123.9(3)
O5 C4 C3 O4 -62.6(3)
C5 C4 C3 O4 176.00(19)
O5 C4 C3 C2 175.0(2)
C5 C4 C3 C2 53.5(3)
O3 C2 C3 O4 68.6(2)
C1 C2 C3 O4 -171.9(2)
O3 C2 C3 C4 -168.7(2)
C1 C2 C3 C4 -49.1(3)
C3 O4 C21 C22 -155.8(2)
O4 C21 C22 C27 11.1(4)
O4 C21 C22 C23 -170.4(3)
C27 C22 C23 C24 0.1(5)
C21 C22 C23 C24 -178.5(3)
C22 C23 C24 C25 -0.5(6)
C23 C24 C25 C26 1.0(6)
C24 C25 C26 C27 -1.0(6)
C23 C22 C27 C26 -0.1(4)
C21 C22 C27 C26 178.4(3)
C25 C26 C27 C22 0.6(5)
C10 C11 C12 C13 -0.6(8)
C9 C8 C13 C12 -0.3(7)
C7 C8 C13 C12 -179.1(4)
C11 C12 C13 C8 0.6(8)
C5 O6 C35 C36 -62.1(3)
C5 O6 C35 C40 64.1(3)
C5 O6 C35 C44 -179.8(2)
O6 C35 C40 C39 173.6(2)
C36 C35 C40 C39 -59.2(3)
C44 C35 C40 C39 60.1(3)
C35 C40 C39 C38 59.9(4)
C35 C40 C39 C42 -60.5(4)
C38 C39 C42 C43 -58.3(4)
C40 C39 C42 C43 60.5(4)
C39 C42 C43 C41 59.9(4)
C39 C42 C43 C44 -60.7(4)
O6 C35 C44 C43 -179.4(2)
C36 C35 C44 C43 59.9(3)
C40 C35 C44 C43 -60.9(3)
C41 C43 C44 C35 -59.8(4)
C42 C43 C44 C35 61.5(4)
C42 C43 C41 C37 -60.4(4)
C44 C43 C41 C37 59.9(4)
C43 C41 C37 C38 58.0(4)
C43 C41 C37 C36 -60.7(4)
C42 C39 C38 C37 57.5(4)
C40 C39 C38 C37 -62.2(4)
C41 C37 C38 C39 -57.2(4)
C36 C37 C38 C39 61.8(4)
O6 C35 C36 C37 -175.3(2)
C40 C35 C36 C37 58.3(3)
C44 C35 C36 C37 -60.6(3)
C41 C37 C36 C35 61.1(4)
C38 C37 C36 C35 -58.1(4)
